data_4037435
loop_
_publ_author_name
'Wang, Zhan-Yong'
'Ding, Ya-Li'
'Li, Shi-Ning'
'Cheng, Ying'

_publ_section_title
;
 N-Heterocyclic Carbene/Lewis Acid Dual Catalysis for the Divergent
 Construction of Enantiopure Bridged Lactones and Fused Indenes.
;
_journal_issue 23
_journal_name_full 'The Journal of organic chemistry'
_journal_page_first 11871
_journal_page_last 11881
_journal_paper_doi 10.1021/acs.joc.6b02329
_journal_volume 81
_journal_year 2016
_chemical_formula_sum 'C24 H17 Br'
_chemical_formula_weight 385.28
_space_group_crystal_system monoclinic
_space_group_IT_number 14
_space_group_name_Hall '-P 2ybc'
_space_group_name_H-M_alt 'P 1 21/c 1'
_atom_sites_solution_hydrogens geom
_audit_creation_method SHELXL-2014/7
_cell_angle_alpha 90
_cell_angle_beta 93.387(7)
_cell_angle_gamma 90
_cell_formula_units_Z 4
_cell_length_a 19.517(8)
_cell_length_b 11.699(5)
_cell_length_c 7.487(3)
_cell_measurement_reflns_used 3735
_cell_measurement_temperature 100(2)
_cell_measurement_theta_max 28.92
_cell_measurement_theta_min 2.72
_cell_volume 1706.5(12)
_computing_cell_refinement 'Bruker SAINT'
_computing_data_collection 'Bruker APEX2'
_computing_data_reduction 'Bruker SAINT'
_computing_molecular_graphics 'Bruker SHELXTL'
_computing_publication_material 'Bruker SHELXTL'
_computing_structure_refinement 'SHELXL-2014/7 (Sheldrick, 2014)'
_computing_structure_solution 'SHELXS-97 (Sheldrick 2008)'
_diffrn_ambient_temperature 100(2)
_diffrn_measured_fraction_theta_full 0.996
_diffrn_measured_fraction_theta_max 0.996
_diffrn_measurement_device_type 'Bruker APEX-II CCD'
_diffrn_measurement_method '\f and \w scans'
_diffrn_radiation_type MoK\a
_diffrn_radiation_wavelength 0.71073
_diffrn_reflns_av_R_equivalents 0.0597
_diffrn_reflns_av_unetI/netI 0.0603
_diffrn_reflns_Laue_measured_fraction_full 0.996
_diffrn_reflns_Laue_measured_fraction_max 0.996
_diffrn_reflns_limit_h_max 23
_diffrn_reflns_limit_h_min -17
_diffrn_reflns_limit_k_max 14
_diffrn_reflns_limit_k_min -14
_diffrn_reflns_limit_l_max 8
_diffrn_reflns_limit_l_min -8
_diffrn_reflns_number 9369
_diffrn_reflns_point_group_measured_fraction_full 0.996
_diffrn_reflns_point_group_measured_fraction_max 0.996
_diffrn_reflns_theta_full 25.242
_diffrn_reflns_theta_max 25.249
_diffrn_reflns_theta_min 2.030
_exptl_absorpt_coefficient_mu 2.411
_exptl_absorpt_correction_T_max 0.75
_exptl_absorpt_correction_T_min 0.54
_exptl_absorpt_correction_type multi-scan
_exptl_absorpt_process_details SADABS
_exptl_crystal_colour colorless
_exptl_crystal_density_diffrn 1.500
_exptl_crystal_description block
_exptl_crystal_F_000 784
_exptl_crystal_size_max 0.450
_exptl_crystal_size_mid 0.380
_exptl_crystal_size_min 0.150
_refine_diff_density_max 0.487
_refine_diff_density_min -0.805
_refine_diff_density_rms 0.114
_refine_ls_extinction_method none
_refine_ls_goodness_of_fit_ref 1.300
_refine_ls_hydrogen_treatment constr
_refine_ls_matrix_type full
_refine_ls_number_parameters 262
_refine_ls_number_reflns 3074
_refine_ls_number_restraints 0
_refine_ls_restrained_S_all 1.300
_refine_ls_R_factor_all 0.0751
_refine_ls_R_factor_gt 0.0701
_refine_ls_shift/su_max 0.001
_refine_ls_shift/su_mean 0.000
_refine_ls_structure_factor_coef Fsqd
_refine_ls_weighting_details 'w=1/[\s^2^(Fo^2^)+13.5415P] where P=(Fo^2^+2Fc^2^)/3'
_refine_ls_weighting_scheme calc
_refine_ls_wR_factor_gt 0.1788
_refine_ls_wR_factor_ref 0.1807
_reflns_Friedel_coverage 0.000
_reflns_number_gt 2803
_reflns_number_total 3074
_reflns_threshold_expression 'I > 2\s(I)'
_cod_data_source_file jo6b02329_si_003.cif
_cod_data_source_block 1
_cod_original_sg_symbol_H-M 'P 21/c'
_cod_database_code 4037435
_shelx_shelxl_version_number 2014/7
_shelx_space_group_comment
; 
The symmetry employed for this shelxl refinement is uniquely defined 
by the following loop, which should always be used as a source of 
symmetry information in preference to the above space-group names. 
They are only intended as comments. 
;
_shelx_estimated_absorpt_t_min 0.410
_shelx_estimated_absorpt_t_max 0.714

loop_
_space_group_symop_operation_xyz
'x, y, z'
'-x, y+1/2, -z+1/2'
'-x, -y, -z'
'x, -y-1/2, z-1/2'

loop_
_atom_site_label
_atom_site_type_symbol
_atom_site_fract_x
_atom_site_fract_y
_atom_site_fract_z
_atom_site_U_iso_or_equiv
_atom_site_adp_type
_atom_site_occupancy
_atom_site_site_symmetry_order
_atom_site_calc_flag
_atom_site_refinement_flags_posn
_atom_site_refinement_flags_adp
_atom_site_refinement_flags_occupancy
_atom_site_disorder_assembly
_atom_site_disorder_group
Br1 Br 0.64846(3) 0.15034(7) 0.90466(10) 0.0316(3) Uani 1 1 d . . . . .
C1 C 0.5546(3) 0.1364(5) 0.8166(8) 0.0193(13) Uani 1 1 d . . . . .
C2 C 0.5080(6) 0.2257(11) 0.8593(17) 0.019(3) Uani 0.5 1 d . . P A 1
H2 H 0.5232 0.2895 0.9293 0.023 Uiso 0.5 1 calc R U P A 1
C3 C 0.4409(7) 0.2165(11) 0.7962(18) 0.022(3) Uani 0.5 1 d . . P A 1
H3 H 0.4091 0.2751 0.8217 0.026 Uiso 0.5 1 calc R U P A 1
C2B C 0.5242(7) 0.2270(12) 0.7307(19) 0.026(3) Uani 0.5 1 d . . P A 2
H2B H 0.5496 0.2952 0.7152 0.032 Uiso 0.5 1 calc R U P A 2
C3B C 0.4569(7) 0.2204(10) 0.6661(19) 0.021(3) Uani 0.5 1 d . . P A 2
H3B H 0.4363 0.2835 0.6037 0.025 Uiso 0.5 1 calc R U P A 2
C4 C 0.4181(3) 0.1197(5) 0.6923(8) 0.0169(13) Uani 1 1 d . . . . .
C5 C 0.4636(7) 0.0321(12) 0.664(2) 0.025(3) Uani 0.5 1 d . . P A 1
H5 H 0.4484 -0.0363 0.6054 0.030 Uiso 0.5 1 calc R U P A 1
C6 C 0.5334(7) 0.0462(12) 0.723(2) 0.028(3) Uani 0.5 1 d . . P A 1
H6 H 0.5658 -0.0107 0.6947 0.033 Uiso 0.5 1 calc R U P A 1
C5B C 0.4518(7) 0.0269(11) 0.773(2) 0.024(3) Uani 0.5 1 d . . P A 2
H5B H 0.4272 -0.0425 0.7845 0.029 Uiso 0.5 1 calc R U P A 2
C6B C 0.5196(7) 0.0314(13) 0.837(2) 0.028(3) Uani 0.5 1 d . . P A 2
H6B H 0.5417 -0.0329 0.8929 0.034 Uiso 0.5 1 calc R U P A 2
C7 C 0.3458(3) 0.1114(5) 0.6315(8) 0.0179(13) Uani 1 1 d . . . . .
C8 C 0.2982(3) 0.1942(6) 0.5978(9) 0.0237(14) Uani 1 1 d . . . . .
C9 C 0.2930(4) 0.3235(5) 0.6096(10) 0.0264(15) Uani 1 1 d . . . . .
H9A H 0.3031 0.3507 0.7336 0.032 Uiso 1 1 calc R U . . .
H9B H 0.3244 0.3614 0.5292 0.032 Uiso 1 1 calc R U . . .
C10 C 0.2183(3) 0.3443(6) 0.5489(9) 0.0250(14) Uani 1 1 d . . . . .
C11 C 0.1843(4) 0.4473(6) 0.5425(9) 0.0274(15) Uani 1 1 d . . . . .
H11 H 0.2078 0.5154 0.5782 0.033 Uiso 1 1 calc R U . . .
C12 C 0.1150(4) 0.4517(7) 0.4835(10) 0.0328(17) Uani 1 1 d . . . . .
H12 H 0.0909 0.5223 0.4828 0.039 Uiso 1 1 calc R U . . .
C13 C 0.0813(4) 0.3516(6) 0.4253(9) 0.0279(15) Uani 1 1 d . . . . .
H13 H 0.0349 0.3551 0.3799 0.033 Uiso 1 1 calc R U . . .
C14 C 0.1153(3) 0.2473(6) 0.4334(8) 0.0223(14) Uani 1 1 d . . . . .
H14 H 0.0923 0.1798 0.3929 0.027 Uiso 1 1 calc R U . . .
C15 C 0.1832(3) 0.2416(6) 0.5010(8) 0.0205(13) Uani 1 1 d . . . . .
C16 C 0.2321(3) 0.1461(6) 0.5380(8) 0.0217(13) Uani 1 1 d . . . . .
C17 C 0.2352(3) 0.0316(6) 0.5317(9) 0.0230(14) Uani 1 1 d . . . . .
C18 C 0.3091(3) -0.0013(6) 0.5859(9) 0.0229(14) Uani 1 1 d . . . . .
H18A H 0.3306 -0.0405 0.4862 0.027 Uiso 1 1 calc R U . . .
H18B H 0.3108 -0.0527 0.6910 0.027 Uiso 1 1 calc R U . . .
C19 C 0.1832(3) -0.0559(5) 0.4853(8) 0.0217(14) Uani 1 1 d . . . . .
C20 C 0.1148(3) -0.0373(6) 0.5174(9) 0.0221(14) Uani 1 1 d . . . . .
H20 H 0.1017 0.0320 0.5721 0.027 Uiso 1 1 calc R U . . .
C21 C 0.0649(4) -0.1196(6) 0.4699(10) 0.0273(15) Uani 1 1 d . . . . .
H21 H 0.0183 -0.1059 0.4927 0.033 Uiso 1 1 calc R U . . .
C22 C 0.0833(4) -0.2210(6) 0.3897(10) 0.0271(15) Uani 1 1 d . . . . .
H22 H 0.0495 -0.2765 0.3552 0.032 Uiso 1 1 calc R U . . .
C23 C 0.1510(4) -0.2399(6) 0.3610(9) 0.0270(15) Uani 1 1 d . . . . .
H23 H 0.1637 -0.3097 0.3069 0.032 Uiso 1 1 calc R U . . .
C24 C 0.2010(3) -0.1623(5) 0.4074(8) 0.0224(14) Uani 1 1 d . . . . .
H24 H 0.2476 -0.1790 0.3878 0.027 Uiso 1 1 calc R U . . .

loop_
_atom_site_aniso_label
_atom_site_aniso_U_11
_atom_site_aniso_U_22
_atom_site_aniso_U_33
_atom_site_aniso_U_23
_atom_site_aniso_U_13
_atom_site_aniso_U_12
Br1 0.0167(4) 0.0446(5) 0.0329(4) -0.0025(3) -0.0023(3) -0.0024(3)
C1 0.021(3) 0.019(3) 0.018(3) -0.002(3) 0.002(2) 0.005(3)
C2 0.021(6) 0.020(7) 0.016(7) -0.004(5) -0.003(5) -0.010(5)
C3 0.031(7) 0.019(7) 0.016(7) -0.008(5) 0.001(5) 0.000(6)
C2B 0.023(7) 0.032(8) 0.024(8) -0.005(6) -0.001(6) -0.015(6)
C3B 0.027(7) 0.009(6) 0.024(8) 0.004(5) -0.011(6) 0.007(5)
C4 0.021(3) 0.015(3) 0.016(3) 0.001(2) 0.004(2) -0.005(2)
C5 0.023(7) 0.020(7) 0.032(9) 0.001(7) -0.005(7) 0.001(6)
C6 0.025(8) 0.020(7) 0.039(9) 0.001(7) 0.007(7) 0.002(6)
C5B 0.027(8) 0.007(6) 0.038(9) 0.000(6) 0.003(7) -0.005(5)
C6B 0.024(7) 0.030(8) 0.030(9) 0.014(7) 0.003(7) 0.014(6)
C7 0.022(3) 0.017(3) 0.015(3) -0.009(2) -0.001(2) -0.002(3)
C8 0.023(3) 0.023(3) 0.025(3) 0.000(3) -0.001(3) -0.004(3)
C9 0.027(4) 0.013(3) 0.039(4) -0.005(3) -0.003(3) -0.004(3)
C10 0.025(3) 0.024(3) 0.026(3) -0.001(3) -0.001(3) 0.004(3)
C11 0.038(4) 0.019(3) 0.025(3) 0.004(3) -0.001(3) -0.001(3)
C12 0.038(4) 0.031(4) 0.029(4) 0.008(3) 0.001(3) 0.012(3)
C13 0.025(3) 0.031(4) 0.027(4) 0.011(3) -0.004(3) 0.000(3)
C14 0.026(3) 0.021(3) 0.020(3) -0.001(3) -0.003(3) -0.002(3)
C15 0.022(3) 0.024(3) 0.015(3) 0.000(3) 0.002(2) -0.003(3)
C16 0.017(3) 0.027(3) 0.021(3) -0.003(3) 0.000(2) -0.003(3)
C17 0.020(3) 0.027(4) 0.021(3) 0.001(3) -0.001(3) -0.001(3)
C18 0.021(3) 0.026(3) 0.021(3) 0.006(3) -0.002(3) -0.004(3)
C19 0.027(3) 0.019(3) 0.019(3) 0.002(3) -0.003(3) -0.004(3)
C20 0.025(3) 0.018(3) 0.022(3) 0.001(3) -0.001(3) 0.000(3)
C21 0.023(3) 0.019(3) 0.039(4) 0.008(3) -0.002(3) 0.000(3)
C22 0.028(4) 0.020(3) 0.034(4) -0.001(3) -0.001(3) -0.012(3)
C23 0.034(4) 0.023(3) 0.023(3) -0.001(3) -0.002(3) 0.002(3)
C24 0.026(3) 0.018(3) 0.023(3) -0.002(3) 0.004(3) 0.001(3)

loop_
_atom_type_symbol
_atom_type_description
_atom_type_scat_dispersion_real
_atom_type_scat_dispersion_imag
_atom_type_scat_source
C C 0.0033 0.0016 'International Tables Vol C Tables 4.2.6.8 and 6.1.1.4'
H H 0.0000 0.0000 'International Tables Vol C Tables 4.2.6.8 and 6.1.1.4'
Br Br -0.2901 2.4595 'International Tables Vol C Tables 4.2.6.8 and 6.1.1.4'

loop_
_geom_angle_atom_site_label_1
_geom_angle_atom_site_label_2
_geom_angle_atom_site_label_3
_geom_angle
C2B C1 C6B 121.9(9)
C6 C1 C2 121.2(9)
C6 C1 Br1 120.9(7)
C2B C1 Br1 118.5(7)
C6B C1 Br1 119.5(7)
C2 C1 Br1 117.9(6)
C3 C2 C1 118.2(10)
C3 C2 H2 120.9
C1 C2 H2 120.9
C2 C3 C4 120.7(11)
C2 C3 H3 119.7
C4 C3 H3 119.7
C1 C2B C3B 120.2(12)
C1 C2B H2B 119.9
C3B C2B H2B 119.9
C2B C3B C4 120.3(11)
C2B C3B H3B 119.8
C4 C3B H3B 119.8
C5B C4 C3B 117.7(9)
C5 C4 C3 119.3(9)
C5 C4 C7 121.4(8)
C5B C4 C7 120.5(7)
C3B C4 C7 121.7(7)
C3 C4 C7 119.1(7)
C4 C5 C6 118.7(12)
C4 C5 H5 120.6
C6 C5 H5 120.6
C1 C6 C5 121.6(13)
C1 C6 H6 119.2
C5 C6 H6 119.2
C6B C5B C4 122.8(12)
C6B C5B H5B 118.6
C4 C5B H5B 118.6
C5B C6B C1 116.8(11)
C5B C6B H6B 121.6
C1 C6B H6B 121.6
C8 C7 C4 130.5(6)
C8 C7 C18 105.5(5)
C4 C7 C18 124.0(5)
C7 C8 C16 111.6(6)
C7 C8 C9 138.4(6)
C16 C8 C9 110.0(6)
C10 C9 C8 102.0(5)
C10 C9 H9A 111.4
C8 C9 H9A 111.4
C10 C9 H9B 111.4
C8 C9 H9B 111.4
H9A C9 H9B 109.2
C11 C10 C15 120.5(6)
C11 C10 C9 127.1(6)
C15 C10 C9 112.4(6)
C10 C11 C12 120.0(7)
C10 C11 H11 120.0
C12 C11 H11 120.0
C11 C12 C13 119.7(7)
C11 C12 H12 120.2
C13 C12 H12 120.2
C14 C13 C12 120.5(6)
C14 C13 H13 119.8
C12 C13 H13 119.8
C13 C14 C15 120.0(6)
C13 C14 H14 120.0
C15 C14 H14 120.0
C14 C15 C10 119.2(6)
C14 C15 C16 133.7(6)
C10 C15 C16 107.1(5)
C17 C16 C8 110.9(6)
C17 C16 C15 140.7(6)
C8 C16 C15 108.4(6)
C16 C17 C19 132.3(6)
C16 C17 C18 106.6(6)
C19 C17 C18 121.1(6)
C17 C18 C7 105.4(5)
C17 C18 H18A 110.7
C7 C18 H18A 110.7
C17 C18 H18B 110.7
C7 C18 H18B 110.7
H18A C18 H18B 108.8
C20 C19 C24 117.8(6)
C20 C19 C17 120.5(6)
C24 C19 C17 121.7(6)
C19 C20 C21 120.6(6)
C19 C20 H20 119.7
C21 C20 H20 119.7
C22 C21 C20 120.3(6)
C22 C21 H21 119.8
C20 C21 H21 119.8
C23 C22 C21 118.9(6)
C23 C22 H22 120.6
C21 C22 H22 120.6
C24 C23 C22 122.3(7)
C24 C23 H23 118.8
C22 C23 H23 118.8
C23 C24 C19 120.0(6)
C23 C24 H24 120.0
C19 C24 H24 120.0

loop_
_geom_bond_atom_site_label_1
_geom_bond_atom_site_label_2
_geom_bond_distance
Br1 C1 1.917(6)
C1 C6 1.320(16)
C1 C2B 1.357(16)
C1 C6B 1.419(17)
C1 C2 1.433(15)
C2 C3 1.370(18)
C2 H2 0.9500
C3 C4 1.430(13)
C3 H3 0.9500
C2B C3B 1.376(18)
C2B H2B 0.9500
C3B C4 1.421(14)
C3B H3B 0.9500
C4 C5 1.382(16)
C4 C5B 1.389(15)
C4 C7 1.459(9)
C5 C6 1.42(2)
C5 H5 0.9500
C6 H6 0.9500
C5B C6B 1.38(2)
C5B H5B 0.9500
C6B H6B 0.9500
C7 C8 1.355(9)
C7 C18 1.530(9)
C8 C16 1.453(9)
C8 C9 1.520(9)
C9 C10 1.520(9)
C9 H9A 0.9900
C9 H9B 0.9900
C10 C11 1.376(10)
C10 C15 1.418(9)
C11 C12 1.398(10)
C11 H11 0.9500
C12 C13 1.400(11)
C12 H12 0.9500
C13 C14 1.389(10)
C13 H13 0.9500
C14 C15 1.391(9)
C14 H14 0.9500
C15 C16 1.485(9)
C16 C17 1.342(10)
C17 C19 1.468(9)
C17 C18 1.525(9)
C18 H18A 0.9900
C18 H18B 0.9900
C19 C20 1.388(9)
C19 C24 1.425(9)
C20 C21 1.400(9)
C20 H20 0.9500
C21 C22 1.387(10)
C21 H21 0.9500
C22 C23 1.369(10)
C22 H22 0.9500
C23 C24 1.362(9)
C23 H23 0.9500
C24 H24 0.9500
